data_4102654
loop_
_publ_author_name
'Kounosuke Oisaki'
'Qiaowei Li'
'Hiroyasu Furukawa'
'Alexander U. Czaja'
'Omar M. Yaghi'

_publ_section_title
;
 A Metal-Organic Framework with Covalently Bound Organometallic Complexes
;
_journal_name_full 'Journal of the American Chemical Society'
_journal_page_first 9262
_journal_page_last 9264
_journal_paper_doi 10.1021/ja103016y
_journal_volume 132
_journal_year 2010
_chemical_formula_moiety 'C84 H63 I6 N9 O14 Pd3 Zn4, 16(O)'
_chemical_formula_sum 'C84 H63 I6 N9 O30 Pd3 Zn4'
_chemical_formula_weight 3020.51
_chemical_name_common IRMOF-77
_chemical_name_systematic
; 
 ? 
;
_space_group_IT_number 167
_symmetry_cell_setting trigonal
_symmetry_space_group_name_Hall '-R 3 2"c'
_symmetry_space_group_name_H-M 'R -3 c :H'
_atom_sites_solution_hydrogens geom
_atom_sites_solution_primary direct
_atom_sites_solution_secondary difmap
_audit_creation_method SHELXL-97
_cell_angle_alpha 90.00
_cell_angle_beta 90.00
_cell_angle_gamma 120.00
_cell_formula_units_Z 12
_cell_length_a 31.0845(4)
_cell_length_b 31.0845(4)
_cell_length_c 71.018(2)
_cell_measurement_reflns_used 5589
_cell_measurement_temperature 258(2)
_cell_measurement_theta_max 33.998
_cell_measurement_theta_min 2.840
_cell_volume 59427(2)
_computing_cell_refinement 'Bruker SMART'
_computing_data_collection 'Bruker SMART'
_computing_data_reduction 'Bruker SAINT'
_computing_molecular_graphics 'Bruker SHELXTL'
_computing_publication_material 'Bruker SHELXTL'
_computing_structure_refinement 'SHELXL-97 (Sheldrick, 1997)'
_computing_structure_solution 'SHELXS-97 (Sheldrick, 1990)'
_diffrn_ambient_temperature 258(2)
_diffrn_measured_fraction_theta_full 0.998
_diffrn_measured_fraction_theta_max 0.998
_diffrn_measurement_device_type 'CCD area detector'
_diffrn_measurement_method 'phi and omega scans'
_diffrn_radiation_monochromator graphite
_diffrn_radiation_source 'fine-focus sealed tube'
_diffrn_radiation_type CuK\a
_diffrn_radiation_wavelength 1.54178
_diffrn_reflns_av_R_equivalents 0.1843
_diffrn_reflns_av_sigmaI/netI 0.0920
_diffrn_reflns_limit_h_max 24
_diffrn_reflns_limit_h_min -25
_diffrn_reflns_limit_k_max 25
_diffrn_reflns_limit_k_min -25
_diffrn_reflns_limit_l_max 58
_diffrn_reflns_limit_l_min -55
_diffrn_reflns_number 51319
_diffrn_reflns_theta_full 39.74
_diffrn_reflns_theta_max 39.74
_diffrn_reflns_theta_min 2.06
_exptl_absorpt_coefficient_mu 10.364
_exptl_absorpt_correction_type none
_exptl_crystal_colour 'light orange'
_exptl_crystal_density_diffrn 1.013
_exptl_crystal_density_method 'not measured'
_exptl_crystal_description cubic
_exptl_crystal_F_000 17352
_exptl_crystal_size_max 0.30
_exptl_crystal_size_mid 0.30
_exptl_crystal_size_min 0.20
_refine_diff_density_max 0.987
_refine_diff_density_min -0.706
_refine_diff_density_rms 0.184
_refine_ls_extinction_method none
_refine_ls_goodness_of_fit_ref 1.141
_refine_ls_hydrogen_treatment constr
_refine_ls_matrix_type full
_refine_ls_number_parameters 327
_refine_ls_number_reflns 3946
_refine_ls_number_restraints 0
_refine_ls_restrained_S_all 1.141
_refine_ls_R_factor_all 0.1754
_refine_ls_R_factor_gt 0.1033
_refine_ls_shift/su_max 0.020
_refine_ls_shift/su_mean 0.003
_refine_ls_structure_factor_coef Fsqd
_refine_ls_weighting_details 'calc w=1/[\s^2^(Fo^2^)+(0.1948P)^2^+606.8025P] where P=(Fo^2^+2Fc^2^)/3'
_refine_ls_weighting_scheme calc
_refine_ls_wR_factor_gt 0.2897
_refine_ls_wR_factor_ref 0.3399
_reflns_number_gt 2238
_reflns_number_total 3946
_reflns_threshold_expression >2sigma(I)
_cod_data_source_file ja103016y_si_003.cif
_cod_data_source_block ko_090929_0mscale
_cod_original_sg_symbol_H-M 'R -3 c'
_cod_database_code 4102654

loop_
_symmetry_equiv_pos_as_xyz
'x, y, z'
'-y, x-y, z'
'-x+y, -x, z'
'y, x, -z+1/2'
'x-y, -y, -z+1/2'
'-x, -x+y, -z+1/2'
'x+2/3, y+1/3, z+1/3'
'-y+2/3, x-y+1/3, z+1/3'
'-x+y+2/3, -x+1/3, z+1/3'
'y+2/3, x+1/3, -z+5/6'
'x-y+2/3, -y+1/3, -z+5/6'
'-x+2/3, -x+y+1/3, -z+5/6'
'x+1/3, y+2/3, z+2/3'
'-y+1/3, x-y+2/3, z+2/3'
'-x+y+1/3, -x+2/3, z+2/3'
'y+1/3, x+2/3, -z+7/6'
'x-y+1/3, -y+2/3, -z+7/6'
'-x+1/3, -x+y+2/3, -z+7/6'
'-x, -y, -z'
'y, -x+y, -z'
'x-y, x, -z'
'-y, -x, z-1/2'
'-x+y, y, z-1/2'
'x, x-y, z-1/2'
'-x+2/3, -y+1/3, -z+1/3'
'y+2/3, -x+y+1/3, -z+1/3'
'x-y+2/3, x+1/3, -z+1/3'
'-y+2/3, -x+1/3, z-1/6'
'-x+y+2/3, y+1/3, z-1/6'
'x+2/3, x-y+1/3, z-1/6'
'-x+1/3, -y+2/3, -z+2/3'
'y+1/3, -x+y+2/3, -z+2/3'
'x-y+1/3, x+2/3, -z+2/3'
'-y+1/3, -x+2/3, z+1/6'
'-x+y+1/3, y+2/3, z+1/6'
'x+1/3, x-y+2/3, z+1/6'

loop_
_atom_site_label
_atom_site_type_symbol
_atom_site_fract_x
_atom_site_fract_y
_atom_site_fract_z
_atom_site_U_iso_or_equiv
_atom_site_adp_type
_atom_site_occupancy
_atom_site_symmetry_multiplicity
_atom_site_calc_flag
_atom_site_refinement_flags
C1 C 0.3866(11) 0.6154(10) 0.1188(5) 0.048(8) Uani 1 1 d .
C2 C 0.4061(10) 0.5931(10) 0.1504(6) 0.072(9) Uani 1 1 d .
H2 H 0.3850 0.6031 0.1555 0.086 Uiso 1 1 calc R
C3 C 0.4308(13) 0.5773(12) 0.1626(4) 0.091(10) Uani 1 1 d .
H3 H 0.4273 0.5781 0.1756 0.109 Uiso 1 1 calc R
C4 C 0.4605(12) 0.5603(10) 0.1549(5) 0.072(9) Uiso 1 1 d .
C5 C 0.4649(10) 0.5593(10) 0.1366(4) 0.080(9) Uiso 1 1 d .
H5 H 0.4851 0.5481 0.1315 0.096 Uiso 1 1 calc R
C6 C 0.4397(11) 0.5751(11) 0.1245(5) 0.086(10) Uiso 1 1 d .
H6 H 0.4422 0.5725 0.1116 0.103 Uiso 1 1 calc R
C7 C 0.4113(11) 0.5945(10) 0.1315(5) 0.063(9) Uani 1 1 d .
C8 C 0.4859(14) 0.5424(14) 0.1674(5) 0.099(12) Uani 1 1 d .
C9 C 0.4913(13) 0.4692(13) 0.1763(5) 0.112(11) Uiso 1 1 d .
H9 H 0.4788 0.4352 0.1750 0.135 Uiso 1 1 calc R
C10 C 0.4729(12) 0.4931(14) 0.1647(4) 0.097(11) Uiso 1 1 d .
H10 H 0.4515 0.4754 0.1548 0.117 Uiso 1 1 calc R
C11 C 0.539(2) 0.5458(18) 0.1941(6) 0.108(13) Uani 1 1 d .
C12 C 0.2804(19) 0.5568(18) 0.0624(6) 0.120(15) Uiso 1 1 d .
C13 C 0.5294(12) 0.4971(18) 0.1902(4) 0.095(11) Uani 1 1 d .
C14 C 0.5750(14) 0.6258(15) 0.2023(7) 0.105(13) Uani 1 1 d .
C15 C 0.5208(15) 0.569(2) 0.1809(6) 0.083(11) Uani 1 1 d .
C16 C 0.5386(12) 0.6597(12) 0.1795(5) 0.121(13) Uani 1 1 d .
H16A H 0.5383 0.6575 0.1660 0.182 Uiso 1 1 calc R
H16B H 0.5666 0.6906 0.1834 0.182 Uiso 1 1 calc R
H16C H 0.5085 0.6581 0.1837 0.182 Uiso 1 1 calc R
C17 C 0.5984(15) 0.5737(14) 0.2230(5) 0.158(18) Uani 1 1 d .
H17A H 0.6206 0.5628 0.2186 0.237 Uiso 1 1 calc R
H17B H 0.5743 0.5491 0.2313 0.237 Uiso 1 1 calc R
H17C H 0.6170 0.6045 0.2297 0.237 Uiso 1 1 calc R
C18 C 0.5499(12) 0.4674(14) 0.2005(5) 0.094(10) Uani 1 1 d .
C19 C 0.5451(17) 0.4031(14) 0.2191(5) 0.118(13) Uani 1 1 d .
H19 H 0.5259 0.3730 0.2252 0.141 Uiso 1 1 calc R
C20 C 0.5990(14) 0.4864(12) 0.2001(4) 0.103(11) Uiso 1 1 d .
H20 H 0.6176 0.5147 0.1929 0.123 Uiso 1 1 calc R
C22 C 0.6256(15) 0.4665(15) 0.2102(5) 0.123(13) Uiso 1 1 d .
H22 H 0.6600 0.4820 0.2106 0.147 Uiso 1 1 calc R
C25 C 0.5945(17) 0.4221(14) 0.2192(4) 0.097(11) Uani 1 1 d .
C26 C 0.5205(15) 0.4243(14) 0.2106(5) 0.109(12) Uiso 1 1 d .
H26 H 0.4863 0.4106 0.2116 0.131 Uiso 1 1 calc R
I1 I 0.53774(11) 0.66029(11) 0.23858(4) 0.1500(14) Uani 1 1 d .
I2 I 0.68511(12) 0.70301(14) 0.19405(6) 0.2064(19) Uani 1 1 d .
N1 N 0.5720(10) 0.5812(16) 0.2063(5) 0.096(10) Uani 1 1 d .
N2 N 0.5424(13) 0.6174(17) 0.1878(4) 0.108(11) Uani 1 1 d .
N3 N 0.6562(12) 0.7423(12) 0.2335(6) 0.187(18) Uani 1 1 d G
C27 C 0.6721(17) 0.7392(12) 0.2515(6) 0.27(4) Uani 1 1 d G
H27 H 0.6611 0.7083 0.2570 0.329 Uiso 1 1 calc R
C28 C 0.7043(17) 0.7823(18) 0.2612(4) 0.27(3) Uani 1 1 d G
H28 H 0.7149 0.7802 0.2732 0.322 Uiso 1 1 calc R
C21 C 0.7207(16) 0.8284(13) 0.2529(6) 0.41(7) Uani 1 1 d G
H21 H 0.7423 0.8573 0.2594 0.490 Uiso 1 1 calc R
C23 C 0.7049(18) 0.8315(11) 0.2349(6) 0.47(8) Uani 1 1 d G
H23 H 0.7158 0.8624 0.2294 0.559 Uiso 1 1 calc R
C24 C 0.6726(15) 0.7885(17) 0.2252(4) 0.31(5) Uani 1 1 d G
H24 H 0.6620 0.7905 0.2132 0.371 Uiso 1 1 calc R
O1 O 0.3333 0.6667 0.0890(3) 0.015(6) Uani 1 3 d S
O2 O 0.3600(7) 0.6278(6) 0.1276(2) 0.057(5) Uani 1 1 d .
O3 O 0.3943(6) 0.6146(6) 0.1022(3) 0.058(6) Uani 1 1 d .
O4 O 0.4309(7) 0.6828(12) 0.0688(3) 0.150(11) Uani 1 1 d .
O5 O 0.3263(11) 0.5731(8) 0.0663(3) 0.119(8) Uani 1 1 d .
Pd1 Pd 0.61396(11) 0.68415(11) 0.21750(4) 0.1380(16) Uani 1 1 d .
Zn1 Zn 0.3333 0.6667 0.11634(7) 0.0425(17) Uani 1 3 d S
Zn2 Zn 0.37101(11) 0.63627(11) 0.07988(4) 0.0487(12) Uani 1 1 d .
O6 O 0.446(2) 0.567(2) 0.0605(7) 0.36(3) Uiso 1 1 d .
O7 O 0.561(3) 0.722(3) 0.1118(11) 0.48(4) Uiso 1 1 d .
O8 O 0.506(2) 0.730(2) 0.1120(9) 0.39(3) Uiso 1 1 d .
O9 O 0.3333 0.6667 1.0524(17) 0.46(7) Uiso 1 3 d S
O10 O 0.639(3) 0.585(4) 0.1446(13) 0.59(6) Uiso 1 1 d .
O11 O 0.499(3) 0.454(3) 0.2654(11) 0.52(5) Uiso 1 1 d .
O12 O 0.3333 0.6667 0.0195(17) 0.45(6) Uiso 1 3 d S

loop_
_atom_site_aniso_label
_atom_site_aniso_U_11
_atom_site_aniso_U_22
_atom_site_aniso_U_33
_atom_site_aniso_U_23
_atom_site_aniso_U_13
_atom_site_aniso_U_12
C1 0.04(2) 0.07(2) 0.02(3) 0.00(2) 0.01(2) 0.026(18)
C2 0.06(2) 0.08(2) 0.09(3) -0.01(2) -0.03(2) 0.049(19)
C3 0.10(3) 0.12(3) 0.04(2) 0.00(2) 0.00(2) 0.05(2)
C7 0.09(3) 0.06(2) 0.03(2) -0.015(19) -0.02(2) 0.025(19)
C8 0.08(3) 0.08(3) 0.12(3) -0.04(3) -0.07(2) 0.03(2)
C11 0.20(5) 0.07(4) 0.08(3) 0.00(3) 0.00(3) 0.08(4)
C13 0.10(3) 0.12(4) 0.10(3) 0.01(3) -0.03(2) 0.08(3)
C14 0.11(3) 0.05(3) 0.16(4) -0.02(3) -0.03(3) 0.04(3)
C15 0.07(3) 0.06(4) 0.12(4) 0.04(4) 0.00(3) 0.03(3)
C16 0.14(3) 0.10(3) 0.16(3) 0.01(2) -0.07(2) 0.09(3)
C17 0.21(4) 0.18(4) 0.13(3) -0.03(3) -0.13(3) 0.14(4)
C18 0.06(3) 0.13(3) 0.11(3) 0.00(2) -0.02(2) 0.06(3)
C19 0.10(3) 0.13(3) 0.13(3) 0.06(3) 0.01(3) 0.07(3)
C25 0.11(3) 0.13(3) 0.08(2) 0.04(2) 0.01(2) 0.08(3)
I1 0.185(3) 0.138(3) 0.137(3) -0.0029(18) -0.042(2) 0.087(2)
I2 0.140(3) 0.192(4) 0.268(4) 0.013(3) -0.025(3) 0.069(3)
N1 0.09(2) 0.06(3) 0.13(3) -0.04(3) -0.050(19) 0.03(2)
N2 0.11(3) 0.09(3) 0.12(3) -0.02(2) -0.09(2) 0.05(2)
N3 0.20(4) 0.13(3) 0.24(5) 0.01(3) -0.07(4) 0.08(3)
C27 0.34(8) 0.15(5) 0.34(8) -0.09(5) -0.28(7) 0.13(5)
C28 0.25(7) 0.23(7) 0.28(7) -0.04(7) -0.17(6) 0.09(6)
C21 0.40(11) 0.03(4) 0.57(17) -0.02(5) -0.01(10) -0.05(5)
C23 0.7(2) 0.6(2) 0.18(7) 0.00(9) -0.18(10) 0.33(17)
C24 0.28(7) 0.19(7) 0.42(11) -0.19(7) -0.25(7) 0.08(6)
O1 0.019(9) 0.019(9) 0.007(14) 0.000 0.000 0.010(5)
O2 0.069(15) 0.084(15) 0.025(12) 0.008(10) 0.003(10) 0.043(12)
O3 0.066(14) 0.089(15) 0.045(14) 0.000(12) 0.004(12) 0.058(12)
O4 0.051(15) 0.25(3) 0.16(2) 0.13(2) 0.032(14) 0.084(18)
O5 0.20(3) 0.098(17) 0.104(17) -0.052(13) -0.071(17) 0.111(18)
Pd1 0.142(3) 0.108(3) 0.163(3) -0.009(2) -0.077(2) 0.062(2)
Zn1 0.042(2) 0.042(2) 0.043(4) 0.000 0.000 0.0211(12)
Zn2 0.050(3) 0.051(2) 0.051(2) -0.0064(19) -0.0068(19) 0.030(2)

loop_
_atom_type_symbol
_atom_type_description
_atom_type_scat_dispersion_real
_atom_type_scat_dispersion_imag
_atom_type_scat_source
C C 0.0181 0.0091 'International Tables Vol C Tables 4.2.6.8 and 6.1.1.4'
H H 0.0000 0.0000 'International Tables Vol C Tables 4.2.6.8 and 6.1.1.4'
N N 0.0311 0.0180 'International Tables Vol C Tables 4.2.6.8 and 6.1.1.4'
O O 0.0492 0.0322 'International Tables Vol C Tables 4.2.6.8 and 6.1.1.4'
Zn Zn -1.5491 0.6778 'International Tables Vol C Tables 4.2.6.8 and 6.1.1.4'
Pd Pd 0.1215 3.9337 'International Tables Vol C Tables 4.2.6.8 and 6.1.1.4'
I I -0.3257 6.8362 'International Tables Vol C Tables 4.2.6.8 and 6.1.1.4'

loop_
_geom_angle_atom_site_label_1
_geom_angle_atom_site_label_2
_geom_angle_atom_site_label_3
_geom_angle
_geom_angle_site_symmetry_1
_geom_angle_site_symmetry_3
O3 C1 O2 132(3) . .
O3 C1 C7 115(3) . .
O2 C1 C7 113(3) . .
C7 C2 C3 123(3) . .
C7 C2 H2 118.3 . .
C3 C2 H2 118.3 . .
C4 C3 C2 118(3) . .
C4 C3 H3 120.9 . .
C2 C3 H3 120.9 . .
C5 C4 C3 120(3) . .
C5 C4 C8 121(3) . .
C3 C4 C8 119(3) . .
C4 C5 C6 121(3) . .
C4 C5 H5 119.5 . .
C6 C5 H5 119.5 . .
C7 C6 C5 122(3) . .
C7 C6 H6 119.2 . .
C5 C6 H6 119.2 . .
C2 C7 C6 116(3) . .
C2 C7 C1 122(3) . .
C6 C7 C1 123(3) . .
C15 C8 C10 118(3) . .
C15 C8 C4 127(3) . .
C10 C8 C4 115(3) . .
C10 C9 C13 121(3) . .
C10 C9 H9 119.7 . .
C13 C9 H9 119.7 . .
C8 C10 C9 122(3) . .
C8 C10 H10 119.1 . .
C9 C10 H10 119.1 . .
N1 C11 C13 131(5) . .
N1 C11 C15 109(4) . .
C13 C11 C15 119(5) . .
O4 C12 O5 130(5) 3_565 .
O4 C12 C25 121(4) 3_565 30_455
O5 C12 C25 106(4) . 30_455
C11 C13 C9 117(3) . .
C11 C13 C18 128(3) . .
C9 C13 C18 115(4) . .
N1 C14 N2 107(3) . .
N1 C14 Pd1 122(4) . .
N2 C14 Pd1 131(4) . .
C8 C15 N2 135(3) . .
C8 C15 C11 122(5) . .
N2 C15 C11 102(4) . .
N2 C16 H16A 109.5 . .
N2 C16 H16B 109.5 . .
H16A C16 H16B 109.5 . .
N2 C16 H16C 109.5 . .
H16A C16 H16C 109.5 . .
H16B C16 H16C 109.5 . .
N1 C17 H17A 109.5 . .
N1 C17 H17B 109.5 . .
H17A C17 H17B 109.5 . .
N1 C17 H17C 109.4 . .
H17A C17 H17C 109.5 . .
H17B C17 H17C 109.5 . .
C20 C18 C26 119(3) . .
C20 C18 C13 117(3) . .
C26 C18 C13 124(3) . .
C25 C19 C26 126(4) . .
C25 C19 H19 117.1 . .
C26 C19 H19 117.1 . .
C18 C20 C22 125(4) . .
C18 C20 H20 117.4 . .
C22 C20 H20 117.4 . .
C25 C22 C20 113(4) . .
C25 C22 H22 123.4 . .
C20 C22 H22 123.4 . .
C19 C25 C22 121(4) . .
C19 C25 C12 116(4) . 36
C22 C25 C12 123(4) . 36
C19 C26 C18 116(4) . .
C19 C26 H26 122.2 . .
C18 C26 H26 122.2 . .
C14 N1 C11 109(3) . .
C14 N1 C17 123(4) . .
C11 N1 C17 128(4) . .
C14 N2 C15 112(3) . .
C14 N2 C16 120(4) . .
C15 N2 C16 127(3) . .
C27 N3 C24 120.0 . .
C27 N3 Pd1 124(3) . .
C24 N3 Pd1 116(3) . .
N3 C27 C28 120.0 . .
N3 C27 H27 120.0 . .
C28 C27 H27 120.0 . .
C27 C28 C21 120.0 . .
C27 C28 H28 120.0 . .
C21 C28 H28 120.0 . .
C28 C21 C23 120.0 . .
C28 C21 H21 120.0 . .
C23 C21 H21 120.0 . .
C24 C23 C21 120.0 . .
C24 C23 H23 120.0 . .
C21 C23 H23 120.0 . .
C23 C24 N3 120.0 . .
C23 C24 H24 120.0 . .
N3 C24 H24 120.0 . .
Zn1 O1 Zn2 109.5(5) . 2_665
Zn1 O1 Zn2 109.5(5) . 3_565
Zn2 O1 Zn2 109.5(5) 2_665 3_565
Zn1 O1 Zn2 109.5(5) . .
Zn2 O1 Zn2 109.5(5) 2_665 .
Zn2 O1 Zn2 109.5(5) 3_565 .
C1 O2 Zn1 122.7(19) . .
C1 O3 Zn2 131.5(19) . .
C12 O4 Zn2 130(3) 2_665 .
C12 O5 Zn2 126(3) . .
C14 Pd1 N3 177(2) . .
C14 Pd1 I1 90.0(10) . .
N3 Pd1 I1 91.4(11) . .
C14 Pd1 I2 85.2(10) . .
N3 Pd1 I2 93.5(11) . .
I1 Pd1 I2 174.90(16) . .
O1 Zn1 O2 114.3(6) . 3_565
O1 Zn1 O2 114.3(6) . 2_665
O2 Zn1 O2 104.2(7) 3_565 2_665
O1 Zn1 O2 114.3(6) . .
O2 Zn1 O2 104.2(7) 3_565 .
O2 Zn1 O2 104.2(7) 2_665 .
O4 Zn2 O1 111.9(9) . .
O4 Zn2 O3 101.9(8) . .
O1 Zn2 O3 107.8(8) . .
O4 Zn2 O5 119.4(12) . .
O1 Zn2 O5 110.3(8) . .
O3 Zn2 O5 104.2(7) . .

loop_
_geom_bond_atom_site_label_1
_geom_bond_atom_site_label_2
_geom_bond_distance
_geom_bond_site_symmetry_2
C1 O3 1.20(3) .
C1 O2 1.24(3) .
C1 C7 1.52(4) .
C2 C7 1.35(3) .
C2 C3 1.40(4) .
C2 H2 0.9300 .
C3 C4 1.38(4) .
C3 H3 0.9300 .
C4 C5 1.31(3) .
C4 C8 1.47(4) .
C5 C6 1.40(3) .
C5 H5 0.9300 .
C6 C7 1.39(4) .
C6 H6 0.9300 .
C8 C15 1.37(5) .
C8 C10 1.39(4) .
C9 C10 1.41(4) .
C9 C13 1.45(4) .
C9 H9 0.9300 .
C10 H10 0.9300 .
C11 N1 1.37(4) .
C11 C13 1.41(4) .
C11 C15 1.47(5) .
C12 O4 1.21(4) 3_565
C12 O5 1.28(4) .
C12 C25 1.55(5) 30_455
C13 C18 1.54(4) .
C14 N1 1.37(4) .
C14 N2 1.37(4) .
C14 Pd1 1.93(4) .
C15 N2 1.39(4) .
C16 N2 1.50(4) .
C16 H16A 0.9600 .
C16 H16B 0.9600 .
C16 H16C 0.9600 .
C17 N1 1.53(4) .
C17 H17A 0.9600 .
C17 H17B 0.9600 .
C17 H17C 0.9600 .
C18 C20 1.33(4) .
C18 C26 1.39(4) .
C19 C25 1.34(4) .
C19 C26 1.37(4) .
C19 H19 0.9300 .
C20 C22 1.45(4) .
C20 H20 0.9300 .
C22 C25 1.38(4) .
C22 H22 0.9300 .
C25 C12 1.55(5) 36
C26 H26 0.9300 .
I1 Pd1 2.578(5) .
I2 Pd1 2.591(5) .
N3 C27 1.3900 .
N3 C24 1.3900 .
N3 Pd1 1.98(3) .
C27 C28 1.3900 .
C27 H27 0.9300 .
C28 C21 1.3900 .
C28 H28 0.9300 .
C21 C23 1.3900 .
C21 H21 0.9300 .
C23 C24 1.3900 .
C23 H23 0.9300 .
C24 H24 0.9300 .
O1 Zn1 1.941(19) .
O1 Zn2 1.947(7) 2_665
O1 Zn2 1.947(7) 3_565
O1 Zn2 1.947(7) .
O2 Zn1 1.949(18) .
O3 Zn2 1.996(19) .
O4 C12 1.21(4) 2_665
O4 Zn2 1.87(2) .
O5 Zn2 2.00(2) .
Zn1 O2 1.949(18) 3_565
Zn1 O2 1.949(18) 2_665
